data_4310234
loop_
_publ_author_name
'Graziella Malandrino'
'Manuela Blandino'
'Laura M. S. Perdicaro'
'Ignazio L. Fragal\`a'
'Patrizia Rossi'
'Paolo Dapporto'

_publ_contact_author_address
;
Dipartimento di Scienze Chimiche
Universita' di Catania
Viale Andrea Doria 6
I-95125 Catania, ITALY
;
_publ_contact_author_email 'lfragala@dipchi.unict.it; gmalandrino@dipchi.unict.it'
_publ_contact_author_name 'Ignazio L. Fragala and Graziella Malandrino'
_publ_section_title
;
A Novel Diamine Adduct of Zinc Bis(2-thenoyl-trifluoroacetonate) as a
Promising Precursor for MOCVD of Zinc Oxide Films
;
_journal_name_full 'Inorganic Chemistry'
_journal_page_first 9684
_journal_page_last 9689
_journal_paper_doi 10.1021/ic051175i
_journal_volume 44
_journal_year 2005
_chemical_formula_moiety '(C8 H4 O2 F3 S1, -1)2, (Zn, +2), (C6 H16 N2)'
_chemical_formula_sum 'C22 H24 F6 N2 O4 S2 Zn'
_chemical_formula_weight 623.92
_chemical_name_systematic
;
 ?
;
_space_group_IT_number 14
_symmetry_cell_setting monoclinic
_symmetry_space_group_name_Hall '-P 2ybc'
_symmetry_space_group_name_H-M 'P 1 21/c 1'
_atom_sites_solution_hydrogens geom
_atom_sites_solution_primary direct
_atom_sites_solution_secondary difmap
_audit_creation_method SHELXL-97
_cell_angle_alpha 90.00
_cell_angle_beta 92.94(2)
_cell_angle_gamma 90.00
_cell_formula_units_Z 4
_cell_length_a 11.947(2)
_cell_length_b 15.368(3)
_cell_length_c 15.132(3)
_cell_measurement_temperature 293(2)
_cell_volume 2774.6(9)
_computing_cell_refinement
;
CrysAlis RED, Oxford Diffraction Ltd.,
Version 1.171.pre23_10 beta (release 21.06.2004 CrysAlis171 .NET)
(compiled Jun 21 2004,12:00:08)
;
_computing_data_collection
;
CrysAlis CCD, Oxford Diffraction Ltd.,
Version 1.171.pre23_10 beta (release 21.06.2004 CrysAlis171 .NET)
(compiled Jun 21 2004,12:00:08)
;
_computing_data_reduction
;
CrysAlis RED, Oxford Diffraction Ltd.,
Version 1.171.pre23_10 beta (release 21.06.2004 CrysAlis171 .NET)
(compiled Jun 21 2004,12:00:08)
;
_computing_molecular_graphics 'ORTEP-3 (Farrugia, 1997)'
_computing_publication_material 'PARST-97 (Nardelli, 1997)'
_computing_structure_refinement 'SHELXL-97 (Sheldrick, 1997)'
_computing_structure_solution 'SIR-97 (Altomare, 1990)'
_diffrn_ambient_temperature 293(2)
_diffrn_detector_area_resol_mean 16.4547
_diffrn_measured_fraction_theta_full 0.911
_diffrn_measured_fraction_theta_max 0.911
_diffrn_measurement_device_type 'Xcalibur Oxford Diffraction'
_diffrn_measurement_method 'intensity from \w scans'
_diffrn_radiation_monochromator graphite
_diffrn_radiation_source 'Enhance (Mo) X-ray Source'
_diffrn_radiation_type 'Mo K\a'
_diffrn_radiation_wavelength 0.71069
_diffrn_reflns_av_R_equivalents 0.0326
_diffrn_reflns_av_sigmaI/netI 0.0854
_diffrn_reflns_limit_h_max 16
_diffrn_reflns_limit_h_min -17
_diffrn_reflns_limit_k_max 22
_diffrn_reflns_limit_k_min -21
_diffrn_reflns_limit_l_max 21
_diffrn_reflns_limit_l_min -17
_diffrn_reflns_number 22925
_diffrn_reflns_theta_full 32.36
_diffrn_reflns_theta_max 32.36
_diffrn_reflns_theta_min 4.24
_exptl_absorpt_coefficient_mu 1.106
_exptl_absorpt_correction_type 'numeric analytical'
_exptl_absorpt_process_details
;
CrysAlis RED, Oxford Diffraction Ltd.,
Version 1.171.pre23_10 beta (release 21.06.2004 CrysAlis171 .NET)
(compiled Jun 21 2004,12:00:08)
Analytical numeric absorption correction using a multifaceted crystal
model based on expressions derived by R.C. Clark & J.S. Reid.
;
_exptl_crystal_density_diffrn 1.494
_exptl_crystal_density_method 'not measured'
_exptl_crystal_F_000 1272
_exptl_crystal_size_max 0.44
_exptl_crystal_size_mid 0.22
_exptl_crystal_size_min 0.15
_refine_diff_density_max 1.052
_refine_diff_density_min -0.367
_refine_diff_density_rms 0.076
_refine_ls_extinction_method none
_refine_ls_goodness_of_fit_ref 0.697
_refine_ls_hydrogen_treatment mixed
_refine_ls_matrix_type full
_refine_ls_number_parameters 339
_refine_ls_number_reflns 9044
_refine_ls_number_restraints 0
_refine_ls_restrained_S_all 0.697
_refine_ls_R_factor_all 0.2028
_refine_ls_R_factor_gt 0.0684
_refine_ls_shift/su_max 0.025
_refine_ls_shift/su_mean 0.001
_refine_ls_structure_factor_coef Fsqd
_refine_ls_weighting_details 'calc w=1/[\s^2^(Fo^2^)+(0.1886P)^2^+0.0000P] where P=(Fo^2^+2Fc^2^)/3'
_refine_ls_weighting_scheme calc
_refine_ls_wR_factor_gt 0.1970
_refine_ls_wR_factor_ref 0.2695
_reflns_number_gt 2663
_reflns_number_total 9044
_reflns_threshold_expression >2sigma(I)
_cod_data_source_file ic051175isi20050713_115437.cif
_cod_data_source_block Zn(TTA)2xtmed
_cod_database_code 4310234

loop_
_symmetry_equiv_pos_as_xyz
'x, y, z'
'-x, y+1/2, -z+1/2'
'-x, -y, -z'
'x, -y-1/2, z-1/2'

loop_
_atom_site_label
_atom_site_type_symbol
_atom_site_fract_x
_atom_site_fract_y
_atom_site_fract_z
_atom_site_U_iso_or_equiv
_atom_site_adp_type
_atom_site_occupancy
_atom_site_symmetry_multiplicity
_atom_site_calc_flag
_atom_site_refinement_flags
_atom_site_disorder_assembly
_atom_site_disorder_group
Zn1 Zn 0.84481(4) 0.08665(3) 0.23841(3) 0.0710(2) Uani 1 1 d . . .
S1 S 0.66352(16) -0.07542(10) -0.01048(12) 0.1159(5) Uani 1 1 d . . .
S2 S 0.49718(13) 0.20282(10) 0.34787(12) 0.1157(5) Uani 1 1 d . . .
F1 F 0.8180(6) 0.3722(3) 0.1223(4) 0.200(2) Uani 1 1 d . . .
F2 F 0.6744(5) 0.3515(2) 0.0528(3) 0.206(3) Uani 1 1 d . . .
F3 F 0.6804(7) 0.3498(3) 0.1918(3) 0.230(3) Uani 1 1 d . . .
F4 F 0.8325(5) -0.1823(2) 0.3997(4) 0.190(2) Uani 1 1 d . . .
F5 F 0.7813(4) -0.2079(2) 0.2700(3) 0.1716(18) Uani 1 1 d . . .
F6 F 0.6655(5) -0.2027(2) 0.3659(4) 0.189(2) Uani 1 1 d . . .
N1 N 0.9469(3) 0.1406(3) 0.3484(3) 0.0906(11) Uani 1 1 d . . .
N2 N 1.0093(3) 0.0603(3) 0.1870(3) 0.0938(12) Uani 1 1 d . . .
O1 O 0.8250(3) 0.20982(17) 0.18588(19) 0.0775(8) Uani 1 1 d . . .
O2 O 0.7690(3) 0.04210(18) 0.1203(2) 0.0854(8) Uani 1 1 d . . .
O3 O 0.8332(3) -0.03677(19) 0.2894(2) 0.0846(8) Uani 1 1 d . . .
O4 O 0.6955(3) 0.1122(2) 0.3001(2) 0.0863(9) Uani 1 1 d . . .
C1 C 0.7543(4) 0.2285(3) 0.1251(3) 0.0816(12) Uani 1 1 d . . .
C2 C 0.7008(4) 0.1754(3) 0.0630(3) 0.0907(13) Uani 1 1 d . . .
H2 H 0.6525 0.2006 0.0201 0.145(5) Uiso 1 1 calc R . .
C3 C 0.7163(4) 0.0839(3) 0.0615(3) 0.0743(11) Uani 1 1 d . . .
C4 C 0.7254(7) 0.3238(4) 0.1217(4) 0.1136(18) Uani 1 1 d . . .
C5 C 0.6661(4) 0.0366(3) -0.0161(3) 0.0882(14) Uani 1 1 d . . .
C6 C 0.7458(5) -0.0685(3) 0.3232(3) 0.0829(13) Uani 1 1 d . . .
C7 C 0.6480(4) -0.0293(3) 0.3448(3) 0.0828(12) Uani 1 1 d . . .
H7 H 0.5918 -0.0636 0.3671 0.145(5) Uiso 1 1 calc R . .
C8 C 0.6288(4) 0.0608(3) 0.3348(3) 0.0757(11) Uani 1 1 d . . .
C9 C 0.7557(6) -0.1650(4) 0.3379(5) 0.1145(19) Uani 1 1 d . . .
C10 C 0.5228(4) 0.0937(3) 0.3650(3) 0.0817(13) Uani 1 1 d . . .
C11 C 0.6254(5) 0.0647(4) -0.0939(4) 0.1072(18) Uani 1 1 d . . .
H11 H 0.6223 0.1229 -0.1105 0.145(5) Uiso 1 1 calc R . .
C12 C 0.5882(6) -0.0031(5) -0.1474(4) 0.130(2) Uani 1 1 d . . .
H12 H 0.5558 0.0055 -0.2039 0.145(5) Uiso 1 1 calc R . .
C13 C 0.6019(6) -0.0808(4) -0.1124(4) 0.117(2) Uani 1 1 d . . .
H13 H 0.5802 -0.1323 -0.1406 0.145(5) Uiso 1 1 calc R . .
C14 C 0.4363(4) 0.0591(4) 0.4036(3) 0.0928(14) Uani 1 1 d . . .
H14 H 0.4340 0.0000 0.4167 0.145(5) Uiso 1 1 calc R . .
C15 C 0.3533(6) 0.1117(6) 0.4228(5) 0.125(2) Uani 1 1 d . . .
H15 H 0.2903 0.0942 0.4518 0.145(5) Uiso 1 1 calc R . .
C16 C 0.3706(5) 0.1926(5) 0.3957(4) 0.123(2) Uani 1 1 d . . .
H16 H 0.3203 0.2381 0.4019 0.145(5) Uiso 1 1 calc R . .
C17 C 0.9049(6) 0.2258(4) 0.3792(4) 0.125(2) Uani 1 1 d . . .
H17A H 0.9415 0.2401 0.4353 0.145(5) Uiso 1 1 calc R . .
H17B H 0.8255 0.2223 0.3855 0.145(5) Uiso 1 1 calc R . .
H17C H 0.9206 0.2700 0.3367 0.145(5) Uiso 1 1 calc R . .
C18 C 0.9531(7) 0.0826(4) 0.4248(4) 0.132(3) Uani 1 1 d . . .
H18A H 0.9787 0.0263 0.4071 0.145(5) Uiso 1 1 calc R . .
H18B H 0.8801 0.0773 0.4481 0.145(5) Uiso 1 1 calc R . .
H18C H 1.0045 0.1061 0.4695 0.145(5) Uiso 1 1 calc R . .
C19 C 1.0516(5) 0.1572(5) 0.3132(5) 0.132(2) Uani 1 1 d . . .
H19A H 1.1065 0.1681 0.3614 0.145(5) Uiso 1 1 calc R . .
H19B H 1.0460 0.2094 0.2771 0.145(5) Uiso 1 1 calc R . .
C20 C 1.0908(5) 0.0851(4) 0.2592(5) 0.117(2) Uani 1 1 d . . .
H20A H 1.1057 0.0350 0.2970 0.145(5) Uiso 1 1 calc R . .
H20B H 1.1607 0.1017 0.2340 0.145(5) Uiso 1 1 calc R . .
C21 C 1.0245(6) 0.1136(5) 0.1075(4) 0.131(2) Uani 1 1 d . . .
H21A H 1.0179 0.1740 0.1223 0.145(5) Uiso 1 1 calc R . .
H21B H 0.9681 0.0986 0.0626 0.145(5) Uiso 1 1 calc R . .
H21C H 1.0974 0.1028 0.0859 0.145(5) Uiso 1 1 calc R . .
C22 C 1.0207(5) -0.0331(4) 0.1617(5) 0.126(2) Uani 1 1 d . . .
H22A H 1.0911 -0.0418 0.1351 0.145(5) Uiso 1 1 calc R . .
H22B H 0.9606 -0.0488 0.1202 0.145(5) Uiso 1 1 calc R . .
H22C H 1.0177 -0.0689 0.2135 0.145(5) Uiso 1 1 calc R . .

loop_
_atom_site_aniso_label
_atom_site_aniso_U_11
_atom_site_aniso_U_22
_atom_site_aniso_U_33
_atom_site_aniso_U_23
_atom_site_aniso_U_13
_atom_site_aniso_U_12
Zn1 0.0733(4) 0.0645(3) 0.0743(4) 0.0098(2) -0.0032(2) 0.0000(2)
S1 0.1310(13) 0.0865(9) 0.1297(13) -0.0128(8) 0.0005(10) -0.0074(8)
S2 0.1062(11) 0.0888(9) 0.1508(14) -0.0091(9) -0.0050(9) 0.0111(8)
F1 0.286(6) 0.079(2) 0.229(5) 0.036(3) -0.058(5) -0.042(3)
F2 0.360(7) 0.085(2) 0.160(3) -0.008(2) -0.113(4) 0.070(3)
F3 0.416(9) 0.119(3) 0.163(4) -0.009(3) 0.092(5) 0.099(4)
F4 0.237(5) 0.090(2) 0.233(5) 0.043(3) -0.076(4) 0.016(3)
F5 0.226(5) 0.096(2) 0.194(4) -0.048(3) 0.031(4) 0.029(3)
F6 0.198(4) 0.075(2) 0.301(6) 0.020(3) 0.077(4) -0.017(2)
N1 0.091(3) 0.099(3) 0.081(2) 0.011(2) -0.008(2) -0.006(2)
N2 0.083(3) 0.101(3) 0.098(3) 0.005(2) 0.014(2) 0.003(2)
O1 0.097(2) 0.0546(14) 0.0790(18) 0.0042(14) -0.0130(16) -0.0137(14)
O2 0.102(2) 0.0643(17) 0.088(2) 0.0051(15) -0.0192(17) 0.0024(16)
O3 0.083(2) 0.0709(18) 0.100(2) 0.0186(16) 0.0084(16) 0.0105(15)
O4 0.084(2) 0.0645(16) 0.111(2) 0.0153(17) 0.0128(18) 0.0040(16)
C1 0.104(3) 0.060(2) 0.081(3) 0.005(2) -0.003(3) 0.007(2)
C2 0.119(4) 0.073(3) 0.077(3) -0.003(2) -0.022(3) 0.009(3)
C3 0.079(3) 0.065(3) 0.078(3) -0.005(2) -0.002(2) -0.002(2)
C4 0.163(6) 0.065(3) 0.109(4) -0.004(3) -0.025(4) 0.012(4)
C5 0.070(3) 0.082(3) 0.113(4) -0.035(3) -0.001(2) 0.004(2)
C6 0.108(4) 0.062(2) 0.078(3) -0.001(2) -0.001(3) 0.007(3)
C7 0.080(3) 0.067(3) 0.101(3) 0.003(2) 0.004(2) -0.011(2)
C8 0.081(3) 0.068(2) 0.078(3) -0.004(2) -0.004(2) -0.007(2)
C9 0.127(5) 0.066(3) 0.154(6) -0.003(4) 0.042(4) -0.007(3)
C10 0.066(3) 0.103(3) 0.074(3) -0.030(2) -0.021(2) 0.011(2)
C11 0.150(5) 0.090(3) 0.079(3) -0.022(3) -0.024(3) 0.020(3)
C12 0.133(5) 0.139(6) 0.114(4) -0.047(4) -0.036(4) 0.027(4)
C13 0.126(5) 0.106(5) 0.118(5) -0.047(4) -0.006(4) -0.011(4)
C14 0.079(3) 0.107(4) 0.091(3) 0.003(3) -0.013(3) -0.003(3)
C15 0.096(4) 0.156(6) 0.123(5) -0.024(5) -0.003(4) 0.010(5)
C16 0.109(4) 0.132(5) 0.127(5) -0.042(4) -0.016(3) 0.043(4)
C17 0.168(6) 0.103(4) 0.099(4) -0.009(3) -0.029(4) -0.016(4)
C18 0.186(7) 0.123(5) 0.081(4) 0.015(3) -0.047(4) -0.011(4)
C19 0.100(4) 0.164(6) 0.129(5) -0.020(5) -0.015(4) -0.016(4)
C20 0.076(3) 0.134(5) 0.140(5) -0.011(4) -0.012(3) 0.003(3)
C21 0.125(5) 0.146(5) 0.127(5) 0.007(5) 0.048(4) -0.012(4)
C22 0.118(5) 0.115(5) 0.148(5) -0.015(4) 0.042(4) 0.025(4)

loop_
_atom_type_symbol
_atom_type_description
_atom_type_scat_dispersion_real
_atom_type_scat_dispersion_imag
_atom_type_scat_source
C C 0.0033 0.0016 'International Tables Vol C Tables 4.2.6.8 and 6.1.1.4'
H H 0.0000 0.0000 'International Tables Vol C Tables 4.2.6.8 and 6.1.1.4'
N N 0.0061 0.0033 'International Tables Vol C Tables 4.2.6.8 and 6.1.1.4'
O O 0.0106 0.0060 'International Tables Vol C Tables 4.2.6.8 and 6.1.1.4'
F F 0.0171 0.0103 'International Tables Vol C Tables 4.2.6.8 and 6.1.1.4'
S S 0.1246 0.1234 'International Tables Vol C Tables 4.2.6.8 and 6.1.1.4'
Zn Zn 0.2839 1.4301 'International Tables Vol C Tables 4.2.6.8 and 6.1.1.4'

loop_
_geom_angle_atom_site_label_1
_geom_angle_atom_site_label_2
_geom_angle_atom_site_label_3
_geom_angle
_geom_angle_site_symmetry_1
_geom_angle_site_symmetry_3
_geom_angle_publ_flag
O3 Zn1 O1 169.55(12) . . ?
O3 Zn1 O2 89.06(12) . . ?
O1 Zn1 O2 86.25(12) . . ?
O3 Zn1 O4 85.99(12) . . ?
O1 Zn1 O4 85.20(12) . . ?
O2 Zn1 O4 95.83(13) . . ?
O3 Zn1 N1 96.37(14) . . ?
O1 Zn1 N1 89.62(14) . . ?
O2 Zn1 N1 170.34(14) . . ?
O4 Zn1 N1 92.52(15) . . ?
O3 Zn1 N2 92.39(15) . . ?
O1 Zn1 N2 96.90(15) . . ?
O2 Zn1 N2 89.59(15) . . ?
O4 Zn1 N2 174.32(15) . . ?
N1 Zn1 N2 82.23(16) . . ?
C13 S1 C5 90.7(3) . . ?
C10 S2 C16 90.1(3) . . ?
C19 N1 C18 113.6(5) . . ?
C19 N1 C17 106.3(5) . . ?
C18 N1 C17 107.1(4) . . ?
C19 N1 Zn1 104.6(3) . . ?
C18 N1 Zn1 112.1(3) . . ?
C17 N1 Zn1 113.0(3) . . ?
C20 N2 C21 110.8(5) . . ?
C20 N2 C22 111.8(5) . . ?
C21 N2 C22 108.0(5) . . ?
C20 N2 Zn1 105.0(3) . . ?
C21 N2 Zn1 109.8(4) . . ?
C22 N2 Zn1 111.4(3) . . ?
C1 O1 Zn1 123.6(3) . . ?
C3 O2 Zn1 128.9(3) . . ?
C6 O3 Zn1 124.9(3) . . ?
C8 O4 Zn1 129.9(3) . . ?
O1 C1 C2 129.7(4) . . ?
O1 C1 C4 113.2(4) . . ?
C2 C1 C4 117.1(5) . . ?
C1 C2 C3 122.8(4) . . ?
O2 C3 C2 124.3(4) . . ?
O2 C3 C5 118.9(4) . . ?
C2 C3 C5 116.8(4) . . ?
F2 C4 F3 112.2(7) . . ?
F2 C4 F1 100.6(6) . . ?
F3 C4 F1 101.8(6) . . ?
F2 C4 C1 117.4(5) . . ?
F3 C4 C1 112.4(5) . . ?
F1 C4 C1 110.8(6) . . ?
C11 C5 C3 131.3(5) . . ?
C11 C5 S1 111.3(4) . . ?
C3 C5 S1 117.3(4) . . ?
O3 C6 C7 130.6(4) . . ?
O3 C6 C9 112.0(4) . . ?
C7 C6 C9 117.3(5) . . ?
C6 C7 C8 122.8(4) . . ?
O4 C8 C7 124.0(4) . . ?
O4 C8 C10 119.4(4) . . ?
C7 C8 C10 116.5(4) . . ?
F5 C9 F6 105.5(6) . . ?
F5 C9 F4 106.5(6) . . ?
F6 C9 F4 103.7(6) . . ?
F5 C9 C6 114.4(5) . . ?
F6 C9 C6 115.1(5) . . ?
F4 C9 C6 110.8(5) . . ?
C14 C10 C8 135.0(5) . . ?
C14 C10 S2 108.7(4) . . ?
C8 C10 S2 116.2(4) . . ?
C5 C11 C12 111.6(6) . . ?
C13 C12 C11 114.9(6) . . ?
C12 C13 S1 111.5(5) . . ?
C10 C14 C15 117.5(6) . . ?
C16 C15 C14 112.0(7) . . ?
C15 C16 S2 111.7(5) . . ?
N1 C19 C20 112.9(6) . . ?
C19 C20 N2 112.9(5) . . ?

loop_
_geom_bond_atom_site_label_1
_geom_bond_atom_site_label_2
_geom_bond_distance
_geom_bond_site_symmetry_2
_geom_bond_publ_flag
Zn1 O3 2.055(3) . ?
Zn1 O1 2.062(3) . ?
Zn1 O2 2.078(3) . ?
Zn1 O4 2.093(3) . ?
Zn1 N1 2.177(4) . ?
Zn1 N2 2.188(4) . ?
S1 C13 1.677(7) . ?
S1 C5 1.724(5) . ?
S2 C10 1.721(5) . ?
S2 C16 1.717(7) . ?
F1 C4 1.333(8) . ?
F2 C4 1.254(6) . ?
F3 C4 1.278(7) . ?
F4 C9 1.304(8) . ?
F5 C9 1.271(7) . ?
F6 C9 1.313(7) . ?
N1 C19 1.408(7) . ?
N1 C18 1.459(7) . ?
N1 C17 1.485(7) . ?
N2 C20 1.477(7) . ?
N2 C21 1.474(7) . ?
N2 C22 1.493(7) . ?
O1 C1 1.250(5) . ?
O2 C3 1.243(5) . ?
O3 C6 1.282(6) . ?
O4 C8 1.256(5) . ?
C1 C2 1.378(6) . ?
C1 C4 1.505(7) . ?
C2 C3 1.418(6) . ?
C3 C5 1.481(6) . ?
C5 C11 1.323(7) . ?
C6 C7 1.369(7) . ?
C6 C9 1.504(7) . ?
C7 C8 1.410(6) . ?
C8 C10 1.459(7) . ?
C10 C14 1.325(7) . ?
C11 C12 1.379(8) . ?
C12 C13 1.313(9) . ?
C14 C15 1.323(9) . ?
C15 C16 1.328(10) . ?
C19 C20 1.468(9) . ?
